data_2212293
loop_
_publ_author_name
'Maksymilian Chruszcz'
'Gary M. Chinigo'
'Scott M. Capitosti'
'Milton L. Brown'
'Wladek Minor'

_publ_section_title
;
 2-(Biphenyl-4-yl)-2,3-dihydroquinazolin-4(1<i>H</i>)-one
;
_journal_coeditor_code LH2293
_journal_issue 2
_journal_name_full 'Acta Crystallographica Section E'
_journal_page_first o891
_journal_page_last o893
_journal_paper_doi 10.1107/S1600536807002103
_journal_volume 63
_journal_year 2007
_chemical_formula_iupac 'C20 H16 N2 O'
_chemical_formula_moiety 'C20 H16 N2 O'
_chemical_formula_sum 'C20 H16 N2 O'
_chemical_formula_weight 300.35
_chemical_name_systematic
;
2-(Biphenyl-4-yl)-2,3-dihydroquinazolin-4(1H)-one
;
_space_group_IT_number 14
_symmetry_cell_setting monoclinic
_symmetry_space_group_name_Hall '-P 2ybc'
_symmetry_space_group_name_H-M 'P 1 21/c 1'
_atom_sites_solution_hydrogens geom
_atom_sites_solution_primary direct
_atom_sites_solution_secondary difmap
_audit_block_code sm
_audit_conform_dict_name cif_core.dic
_audit_conform_dict_version 2.3
_audit_creation_method 'HKL-3000SM automatic completion and interactive editing'
_cell_angle_alpha 90.000
_cell_angle_beta 96.180(10)
_cell_angle_gamma 90.000
_cell_formula_units_Z 4
_cell_length_a 15.4850(10)
_cell_length_b 9.0250(10)
_cell_length_c 11.0420(10)
_cell_measurement_reflns_used 29267
_cell_measurement_temperature 103(2)
_cell_measurement_theta_max 27.1
_cell_measurement_theta_min 2.6
_cell_volume 1534.2(2)
_computing_cell_refinement HKL-2000
_computing_data_collection 'HKL-2000 (Otwinowski & Minor, 1997)'
_computing_data_reduction HKL-2000
_computing_molecular_graphics
;
HKL-3000SM,
MERCURY (Macrae <i>et al.</i>,  2006)
ORTEPIII (Burnett & Johnson, 1996),
ORTEP-3 (Farrugia, 1997) and
POV-Ray (The <i>POV-RAY</i> Team, 2004)
;
_computing_publication_material HKL-3000SM
_computing_structure_refinement
;
SHELXL97 (Sheldrick, 1997) and
HKL-3000SM
;
_computing_structure_solution
;
SHELXS97 (Sheldrick, 1997) and
HKL-3000SM (Minor <i>et al.</i>,  2006)
;
_diffrn_ambient_temperature 103(2)
_diffrn_detector_area_resol_mean 10
_diffrn_measured_fraction_theta_full 0.997
_diffrn_measured_fraction_theta_max 0.997
_diffrn_measurement_device 'four-circle diffractometer'
_diffrn_measurement_device_type 'Rigaku R-AXIS RAPID'
_diffrn_measurement_method '\w scans with \c offset'
_diffrn_radiation_monochromator graphite
_diffrn_radiation_source 'fine-focus sealed tube'
_diffrn_radiation_type 'Mo K\a'
_diffrn_radiation_wavelength 0.71074
_diffrn_reflns_av_R_equivalents 0.055
_diffrn_reflns_av_sigmaI/netI 0.0190
_diffrn_reflns_limit_h_max 19
_diffrn_reflns_limit_h_min -19
_diffrn_reflns_limit_k_max 11
_diffrn_reflns_limit_k_min -11
_diffrn_reflns_limit_l_max 14
_diffrn_reflns_limit_l_min -14
_diffrn_reflns_number 29267
_diffrn_reflns_reduction_process
;
 data merged using denzo and scalepack by evaluating a new profile for each
 reflection based on spots lying within a pre-specified radius
;
_diffrn_reflns_theta_full 27.10
_diffrn_reflns_theta_max 27.1
_diffrn_reflns_theta_min 2.6
_diffrn_standards_decay_% 0
_exptl_absorpt_coefficient_mu 0.081
_exptl_absorpt_correction_T_max 0.99
_exptl_absorpt_correction_T_min 0.95
_exptl_absorpt_correction_type multi-scan
_exptl_absorpt_process_details '(Otwinowski <i>et al.</i>,  2003)'
_exptl_crystal_colour colorless
_exptl_crystal_density_diffrn 1.300
_exptl_crystal_density_method 'not measured'
_exptl_crystal_description plate
_exptl_crystal_F_000 632.0
_exptl_crystal_size_max 0.50
_exptl_crystal_size_mid 0.45
_exptl_crystal_size_min 0.07
_refine_diff_density_max 0.554
_refine_diff_density_min -0.299
_refine_ls_extinction_method none
_refine_ls_goodness_of_fit_ref 1.041
_refine_ls_hydrogen_treatment mixed
_refine_ls_matrix_type full
_refine_ls_number_parameters 216
_refine_ls_number_reflns 3373
_refine_ls_number_restraints 0
_refine_ls_restrained_S_all 1.041
_refine_ls_R_factor_all 0.0608
_refine_ls_R_factor_gt 0.0549
_refine_ls_shift/su_max 0.000
_refine_ls_shift/su_mean 0.000
_refine_ls_structure_factor_coef Fsqd
_refine_ls_weighting_details 'calc w=1/[\s^2^(Fo^2^)+(0.0934P)^2^+0.711P] where P=(Fo^2^+2Fc^2^)/3'
_refine_ls_weighting_scheme calc
_refine_ls_wR_factor_gt 0.1594
_refine_ls_wR_factor_ref 0.1653
_reflns_number_gt 2971
_reflns_number_total 3373
_reflns_observed_criterion I>-3\s(I)
_reflns_threshold_expression I>2\s(I)
_cod_data_source_file lh2293.cif
_cod_data_source_block I
_cod_original_sg_symbol_H-M 'P 21/c'
_cod_database_code 2212293
_cod_database_fobs_code 2212293

loop_
_symmetry_equiv_pos_as_xyz
'x, y, z'
'-x, y+1/2, -z+1/2'
'-x, -y, -z'
'x, -y-1/2, z-1/2'

loop_
_atom_site_type_symbol
_atom_site_label
_atom_site_fract_x
_atom_site_fract_y
_atom_site_fract_z
_atom_site_U_iso_or_equiv
_atom_site_adp_type
_atom_site_calc_flag
_atom_site_refinement_flags
_atom_site_occupancy
N N3 0.04429(9) 0.65657(15) 0.08631(12) 0.0304(3) Uani d . 1
O O1 0.10522(7) 0.53490(12) -0.06211(10) 0.0322(3) Uani d . 1
N N1 0.10760(9) 0.87301(16) 0.17751(13) 0.0355(3) Uani d . 1
C C4 0.11065(10) 0.62892(16) 0.02090(14) 0.0284(3) Uani d . 1
C C10 0.18915(10) 0.72091(17) 0.05092(14) 0.0299(3) Uani d . 1
C C11 -0.03694(11) 0.79409(18) 0.22561(15) 0.0339(4) Uani d . 1
C C9 0.18567(10) 0.84049(18) 0.13183(14) 0.0321(3) Uani d . 1
C C2 0.05283(10) 0.74693(18) 0.19783(14) 0.0331(4) Uani d . 1
H H2 0.0804 0.6878 0.2657 0.040 Uiso calc R 1
C C17 -0.29830(11) 0.88913(19) 0.30373(16) 0.0374(4) Uani d . 1
C C8 0.25952(11) 0.9293(2) 0.15725(17) 0.0397(4) Uani d . 1
H H8 0.2581 1.0100 0.2094 0.048 Uiso calc R 1
C C5 0.26519(11) 0.69139(19) -0.00155(17) 0.0373(4) Uani d . 1
H H5 0.2670 0.6122 -0.0552 0.045 Uiso calc R 1
C C16 -0.09058(12) 0.8848(2) 0.14786(15) 0.0386(4) Uani d . 1
H H16 -0.0699 0.9242 0.0787 0.046 Uiso calc R 1
C C14 -0.20722(10) 0.86055(17) 0.27715(14) 0.0325(4) Uani d . 1
C C13 -0.15111(12) 0.7752(2) 0.35526(16) 0.0412(4) Uani d . 1
H H13 -0.1699 0.7402 0.4272 0.049 Uiso calc R 1
C C7 0.33450(11) 0.8971(2) 0.10490(18) 0.0435(4) Uani d . 1
H H7 0.3835 0.9559 0.1233 0.052 Uiso calc R 1
C C12 -0.06828(11) 0.7409(2) 0.32911(16) 0.0393(4) Uani d . 1
H H12 -0.0331 0.6810 0.3823 0.047 Uiso calc R 1
C C15 -0.17490(11) 0.91687(19) 0.17293(15) 0.0366(4) Uani d . 1
H H15 -0.2101 0.9765 0.1196 0.044 Uiso calc R 1
C C6 0.33808(11) 0.7788(2) 0.02542(19) 0.0436(4) Uani d . 1
H H6 0.3889 0.7585 -0.0093 0.052 Uiso calc R 1
C C22 -0.35061(13) 0.9960(3) 0.2390(2) 0.0565(5) Uani d . 1
H H22 -0.3278 1.0508 0.1786 0.068 Uiso calc R 1
C C20 -0.47074(13) 0.9425(3) 0.3513(2) 0.0563(5) Uani d . 1
H H20 -0.5282 0.9575 0.3655 0.068 Uiso calc R 1
C C18 -0.33482(14) 0.8144(2) 0.3954(2) 0.0515(5) Uani d . 1
H H18 -0.3016 0.7453 0.4423 0.062 Uiso calc R 1
C C19 -0.42035(14) 0.8405(3) 0.4189(2) 0.0573(6) Uani d . 1
H H19 -0.4433 0.7885 0.4807 0.069 Uiso calc R 1
C C21 -0.43567(14) 1.0219(3) 0.2627(2) 0.0641(6) Uani d . 1
H H21 -0.4689 1.0934 0.2185 0.077 Uiso calc R 1
H H3 -0.0028(14) 0.601(2) 0.0766(19) 0.042(5) Uiso d . 1
H H1 0.1145(14) 0.929(3) 0.242(2) 0.047(6) Uiso d . 1

loop_
_atom_site_aniso_label
_atom_site_aniso_U_11
_atom_site_aniso_U_22
_atom_site_aniso_U_33
_atom_site_aniso_U_12
_atom_site_aniso_U_13
_atom_site_aniso_U_23
N3 0.0305(6) 0.0270(6) 0.0341(7) -0.0030(5) 0.0060(5) -0.0042(5)
O1 0.0371(6) 0.0275(5) 0.0331(6) -0.0001(4) 0.0083(4) -0.0026(4)
N1 0.0364(7) 0.0334(7) 0.0377(7) -0.0076(6) 0.0089(6) -0.0097(6)
C4 0.0322(7) 0.0228(7) 0.0303(7) 0.0033(5) 0.0042(6) 0.0043(5)
C10 0.0307(7) 0.0268(7) 0.0321(7) 0.0020(6) 0.0034(6) 0.0057(6)
C11 0.0338(8) 0.0305(8) 0.0375(8) -0.0047(6) 0.0052(6) -0.0110(6)
C9 0.0329(8) 0.0300(7) 0.0331(8) -0.0015(6) 0.0028(6) 0.0034(6)
C2 0.0370(8) 0.0319(8) 0.0308(8) -0.0023(6) 0.0059(6) -0.0011(6)
C17 0.0345(8) 0.0375(8) 0.0412(9) -0.0082(7) 0.0094(7) -0.0096(7)
C8 0.0380(9) 0.0359(9) 0.0445(9) -0.0061(7) 0.0018(7) -0.0005(7)
C5 0.0350(8) 0.0322(8) 0.0457(9) 0.0035(6) 0.0085(7) 0.0033(7)
C16 0.0440(9) 0.0399(9) 0.0342(8) -0.0036(7) 0.0146(7) -0.0032(7)
C14 0.0338(8) 0.0305(8) 0.0340(8) -0.0069(6) 0.0071(6) -0.0078(6)
C13 0.0404(9) 0.0461(10) 0.0379(9) -0.0068(7) 0.0076(7) 0.0034(7)
C7 0.0328(8) 0.0413(9) 0.0558(11) -0.0072(7) 0.0021(7) 0.0061(8)
C12 0.0383(9) 0.0396(9) 0.0398(9) -0.0040(7) 0.0030(7) 0.0009(7)
C15 0.0398(9) 0.0362(8) 0.0346(8) 0.0012(7) 0.0069(7) 0.0005(7)
C6 0.0323(8) 0.0413(9) 0.0586(11) 0.0025(7) 0.0114(8) 0.0073(8)
C22 0.0392(10) 0.0746(15) 0.0562(12) 0.0023(10) 0.0071(9) 0.0125(11)
C20 0.0354(9) 0.0623(13) 0.0730(14) -0.0049(9) 0.0145(9) -0.0119(11)
C18 0.0509(11) 0.0432(10) 0.0650(13) 0.0064(8) 0.0270(10) 0.0054(9)
C19 0.0532(12) 0.0497(11) 0.0748(14) -0.0012(9) 0.0330(11) 0.0003(10)
C21 0.0394(10) 0.0806(16) 0.0720(15) 0.0061(10) 0.0042(10) 0.0087(13)

loop_
_atom_type_symbol
_atom_type_description
_atom_type_scat_dispersion_real
_atom_type_scat_dispersion_imag
_atom_type_scat_source
C C 0.0033 0.0016 'International Tables Vol C Tables 4.2.6.8 and 6.1.1.4'
N N 0.0061 0.0033 'International Tables Vol C Tables 4.2.6.8 and 6.1.1.4'
O O 0.0106 0.0060 'International Tables Vol C Tables 4.2.6.8 and 6.1.1.4'
H H 0.0000 0.0000 'International Tables Vol C Tables 4.2.6.8 and 6.1.1.4'

loop_
_geom_angle_atom_site_label_1
_geom_angle_atom_site_label_2
_geom_angle_atom_site_label_3
_geom_angle
C4 N3 C2 123.28(13)
C4 N3 H3 120.0(13)
C2 N3 H3 114.6(13)
C9 N1 C2 115.85(13)
C9 N1 H1 112.6(14)
C2 N1 H1 110.5(14)
O1 C4 N3 121.88(14)
O1 C4 C10 122.40(14)
N3 C4 C10 115.68(13)
C5 C10 C9 120.21(15)
C5 C10 C4 120.69(15)
C9 C10 C4 119.10(14)
C12 C11 C16 118.46(15)
C12 C11 C2 118.91(16)
C16 C11 C2 122.59(15)
N1 C9 C8 121.99(15)
N1 C9 C10 119.14(14)
C8 C9 C10 118.72(15)
N1 C2 N3 107.86(13)
N1 C2 C11 112.02(13)
N3 C2 C11 108.85(13)
N1 C2 H2 109.4
N3 C2 H2 109.4
C11 C2 H2 109.4
C18 C17 C22 116.57(17)
C18 C17 C14 121.84(17)
C22 C17 C14 121.57(16)
C7 C8 C9 120.04(17)
C7 C8 H8 120.0
C9 C8 H8 120.0
C6 C5 C10 120.54(17)
C6 C5 H5 119.7
C10 C5 H5 119.7
C15 C16 C11 120.56(15)
C15 C16 H16 119.7
C11 C16 H16 119.7
C13 C14 C15 117.18(15)
C13 C14 C17 120.96(15)
C15 C14 C17 121.87(16)
C12 C13 C14 121.85(16)
C12 C13 H13 119.1
C14 C13 H13 119.1
C8 C7 C6 121.27(16)
C8 C7 H7 119.4
C6 C7 H7 119.4
C11 C12 C13 120.98(17)
C11 C12 H12 119.5
C13 C12 H12 119.5
C16 C15 C14 120.90(16)
C16 C15 H15 119.6
C14 C15 H15 119.6
C5 C6 C7 119.21(16)
C5 C6 H6 120.4
C7 C6 H6 120.4
C21 C22 C17 121.7(2)
C21 C22 H22 119.1
C17 C22 H22 119.1
C21 C20 C19 119.52(19)
C21 C20 H20 120.2
C19 C20 H20 120.2
C17 C18 C19 121.6(2)
C17 C18 H18 119.2
C19 C18 H18 119.2
C20 C19 C18 120.4(2)
C20 C19 H19 119.8
C18 C19 H19 119.8
C20 C21 C22 120.2(2)
C20 C21 H21 119.9
C22 C21 H21 119.9

loop_
_geom_bond_atom_site_label_1
_geom_bond_atom_site_label_2
_geom_bond_distance
N3 C4 1.3416(19)
N3 C2 1.471(2)
N3 H3 0.88(2)
O1 C4 1.2453(18)
N1 C9 1.390(2)
N1 C2 1.451(2)
N1 H1 0.87(2)
C4 C10 1.480(2)
C10 C5 1.393(2)
C10 C9 1.406(2)
C11 C12 1.375(2)
C11 C16 1.394(3)
C11 C2 1.516(2)
C9 C8 1.400(2)
C2 H2 0.9800
C17 C18 1.386(3)
C17 C22 1.405(3)
C17 C14 1.494(2)
C8 C7 1.382(3)
C8 H8 0.9300
C5 C6 1.383(3)
C5 H5 0.9300
C16 C15 1.394(2)
C16 H16 0.9300
C14 C13 1.390(3)
C14 C15 1.399(2)
C13 C12 1.380(2)
C13 H13 0.9300
C7 C6 1.387(3)
C7 H7 0.9300
C12 H12 0.9300
C15 H15 0.9300
C6 H6 0.9300
C22 C21 1.390(3)
C22 H22 0.9300
C20 C21 1.371(3)
C20 C19 1.374(3)
C20 H20 0.9300
C18 C19 1.397(3)
C18 H18 0.9300
C19 H19 0.9300
C21 H21 0.9300

loop_
_geom_hbond_atom_site_label_D
_geom_hbond_atom_site_label_H
_geom_hbond_atom_site_label_A
_geom_hbond_site_symmetry_A
_geom_hbond_distance_DH
_geom_hbond_distance_HA
_geom_hbond_distance_DA
_geom_hbond_angle_DHA
N3 H3 O1 3_565 0.88(2) 2.00(2) 2.878(2) 176(2)
N1 H1 O1 4_576 0.87(2) 2.21(2) 2.997(2) 151(2)

loop_
_geom_torsion_atom_site_label_1
_geom_torsion_atom_site_label_2
_geom_torsion_atom_site_label_3
_geom_torsion_atom_site_label_4
_geom_torsion
_geom_torsion_publ_flag
C2 N3 C4 O1 169.07(14) ?
C2 N3 C4 C10 -13.0(2) yes
O1 C4 C10 C5 -9.1(2) ?
N3 C4 C10 C5 172.99(14) ?
O1 C4 C10 C9 169.84(14) ?
N3 C4 C10 C9 -8.0(2) ?
C2 N1 C9 C8 -150.66(16) ?
C2 N1 C9 C10 33.8(2) yes
C5 C10 C9 N1 176.29(14) ?
C4 C10 C9 N1 -2.7(2) ?
C5 C10 C9 C8 0.6(2) ?
C4 C10 C9 C8 -178.35(14) ?
C9 N1 C2 N3 -50.0(2) yes
C9 N1 C2 C11 -169.70(10) yes
C4 N3 C2 N1 41.1(2) yes
C4 N3 C2 C11 162.80(10) yes
C12 C11 C2 N1 -126.7(2) yes
C16 C11 C2 N1 55.9(2) yes
C12 C11 C2 N3 114.1(2) yes
C16 C11 C2 N3 -63.3(2) yes
N1 C9 C8 C7 -176.71(16) ?
C10 C9 C8 C7 -1.2(2) ?
C9 C10 C5 C6 0.2(2) ?
C4 C10 C5 C6 179.12(16) ?
C12 C11 C16 C15 -1.9(2) ?
C2 C11 C16 C15 175.52(15) ?
C18 C17 C14 C13 -10.2(3) yes
C22 C17 C14 C13 168.18(18) ?
C18 C17 C14 C15 169.3(2) yes
C22 C17 C14 C15 -12.4(3) ?
C15 C14 C13 C12 -3.0(3) ?
C17 C14 C13 C12 176.48(16) ?
C9 C8 C7 C6 1.0(3) ?
C16 C11 C12 C13 0.5(3) ?
C2 C11 C12 C13 -176.97(15) ?
C14 C13 C12 C11 2.0(3) ?
C11 C16 C15 C14 0.8(3) ?
C13 C14 C15 C16 1.6(2) ?
C17 C14 C15 C16 -177.86(15) ?
C10 C5 C6 C7 -0.4(3) ?
C8 C7 C6 C5 -0.2(3) ?
C18 C17 C22 C21 -2.1(3) ?
C14 C17 C22 C21 179.4(2) ?
C22 C17 C18 C19 2.3(3) ?
C14 C17 C18 C19 -179.29(18) ?
C21 C20 C19 C18 -1.9(4) ?
C17 C18 C19 C20 -0.3(3) ?
C19 C20 C21 C22 2.0(4) ?
C17 C22 C21 C20 0.0(4) ?

loop_
_cod_related_entry_id
_cod_related_entry_database
_cod_related_entry_code
1 ChemSpider 3979725
